data_1533995
loop_
_publ_author_name
'Pecharskii, V.K.'
'Gschneidner, K.A.jr.'
'Mozharivsky, Yu.'
'Pecharsky, A.O.'
'Miller, G.J.'

_publ_section_title
;
 Decoupling of the magnetic and structural transformations in Er5 Si4
;
_journal_name_full 'Physical Review Letters'
_journal_page_first 207205-1
_journal_page_last 207205-1
_journal_volume 91
_journal_year 2003
_chemical_formula_sum 'Er5 Si4'
_space_group_IT_number 62
_symmetry_space_group_name_Hall '-P 2ac 2n'
_symmetry_space_group_name_H-M 'P n m a'
_cell_angle_alpha 90
_cell_angle_beta 90
_cell_angle_gamma 90
_cell_formula_units_Z 4
_cell_length_a 7.2838
_cell_length_b 14.363
_cell_length_c 7.5943
_cell_volume 794.495
_citation_journal_id_ASTM PRLTAO
_cod_data_source_file Pecharskii_PRLTAO_2003_1985.cif
_cod_data_source_block Er5Si4
_cod_original_cell_volume 794.4945
_cod_database_code 1533995

loop_
_symmetry_equiv_pos_as_xyz
x,y,z
-x+1/2,-y,z+1/2
x+1/2,-y+1/2,-z+1/2
-x,y+1/2,-z
-x,-y,-z
x-1/2,y,-z-1/2
-x-1/2,y-1/2,z-1/2
x,-y-1/2,z

loop_
_atom_site_label
_atom_site_type_symbol
_atom_site_fract_x
_atom_site_fract_y
_atom_site_fract_z
_atom_site_occupancy
_atom_site_U_iso_or_equiv
Er1 Er 0.01987 0.59614 0.18016 1 0.0
Si1 Si 0.154 0.0391 0.4703 1 0.0
Er3 Er 0.15473 0.25 0.51179 1 0.0
Er2 Er 0.32293 0.1232 0.17864 1 0.0
Si2 Si 0.0262 0.25 0.1048 1 0.0
Si3 Si 0.2737 0.25 0.8704 1 0.0
